data_2221537
loop_
_publ_author_name
'Nadeem, Said'
'Shah, Muhammad Raza'
'Ng, Seik Weng'

_publ_section_title
;
 2,9-Dichloro-1,10-phenanthroline
;
_journal_coeditor_code TK2404
_journal_issue 4
_journal_name_full 'Acta Crystallographica Section E'
_journal_page_first o922
_journal_paper_doi 10.1107/S1600536809011180
_journal_volume 65
_journal_year 2009
_chemical_formula_iupac 'C12 H6 Cl2 N2'
_chemical_formula_moiety 'C12 H6 Cl2 N2'
_chemical_formula_sum 'C12 H6 Cl2 N2'
_chemical_formula_weight 249.09
_chemical_name_systematic
;
2,9-Dichloro-1,10-phenanthroline
;
_space_group_IT_number 33
_symmetry_cell_setting orthorhombic
_symmetry_space_group_name_Hall 'P 2c -2n'
_symmetry_space_group_name_H-M 'P n a 21'
_atom_sites_solution_hydrogens geom
_atom_sites_solution_primary direct
_atom_sites_solution_secondary difmap
_audit_creation_method SHELXL-97
_cell_angle_alpha 90
_cell_angle_beta 90
_cell_angle_gamma 90
_cell_formula_units_Z 4
_cell_length_a 19.4035(3)
_cell_length_b 4.43300(10)
_cell_length_c 11.7695(2)
_cell_measurement_reflns_used 5870
_cell_measurement_temperature 100(2)
_cell_measurement_theta_max 28.3
_cell_measurement_theta_min 2.7
_cell_volume 1012.36(3)
_computing_cell_refinement 'SAINT (Bruker, 2008)'
_computing_data_collection 'APEX2 (Bruker, 2008)'
_computing_data_reduction 'SAINT (Bruker, 2008)'
_computing_molecular_graphics 'X-SEED (Barbour, 2001)'
_computing_publication_material 'publCIF (Westrip, 2009)'
_computing_structure_refinement 'SHELXL97 (Sheldrick, 2008)'
_computing_structure_solution 'SHELXS97 (Sheldrick, 2008)'
_diffrn_ambient_temperature 100(2)
_diffrn_measured_fraction_theta_full 1.000
_diffrn_measured_fraction_theta_max 1.000
_diffrn_measurement_device_type 'Bruker SMART APEX'
_diffrn_measurement_method \w
_diffrn_radiation_monochromator graphite
_diffrn_radiation_source 'fine-focus sealed tube'
_diffrn_radiation_type MoK\a
_diffrn_radiation_wavelength 0.71073
_diffrn_reflns_av_R_equivalents 0.022
_diffrn_reflns_av_sigmaI/netI 0.020
_diffrn_reflns_limit_h_max 25
_diffrn_reflns_limit_h_min -25
_diffrn_reflns_limit_k_max 5
_diffrn_reflns_limit_k_min -5
_diffrn_reflns_limit_l_max 15
_diffrn_reflns_limit_l_min -15
_diffrn_reflns_number 8646
_diffrn_reflns_theta_full 27.5
_diffrn_reflns_theta_max 27.5
_diffrn_reflns_theta_min 2.1
_diffrn_standards_decay_% 0
_diffrn_standards_interval_count 0
_diffrn_standards_interval_time 0
_diffrn_standards_number 0
_exptl_absorpt_coefficient_mu 0.607
_exptl_absorpt_correction_T_max 0.988
_exptl_absorpt_correction_T_min 0.811
_exptl_absorpt_correction_type multi-scan
_exptl_absorpt_process_details '(SADABS; Sheldrick, 1996)'
_exptl_crystal_colour Colourless
_exptl_crystal_density_diffrn 1.634
_exptl_crystal_density_method 'not measured'
_exptl_crystal_description Plate
_exptl_crystal_F_000 504
_exptl_crystal_size_max 0.36
_exptl_crystal_size_mid 0.18
_exptl_crystal_size_min 0.02
_refine_diff_density_max 0.27
_refine_diff_density_min -0.16
_refine_ls_abs_structure_details 'Flack (1983), 1097 Friedel pairs'
_refine_ls_abs_structure_Flack -0.01(4)
_refine_ls_extinction_method none
_refine_ls_goodness_of_fit_ref 1.02
_refine_ls_hydrogen_treatment constr
_refine_ls_matrix_type full
_refine_ls_number_parameters 145
_refine_ls_number_reflns 2315
_refine_ls_number_restraints 1
_refine_ls_restrained_S_all 1.02
_refine_ls_R_factor_all 0.023
_refine_ls_R_factor_gt 0.022
_refine_ls_shift/su_max 0.001
_refine_ls_shift/su_mean 0.001
_refine_ls_structure_factor_coef Fsqd
_refine_ls_weighting_details 'calc w=1/[\s^2^(Fo^2^)+(0.0436P)^2^+0.147P] where P=(Fo^2^+2Fc^2^)/3'
_refine_ls_weighting_scheme calc
_refine_ls_wR_factor_gt 0.060
_refine_ls_wR_factor_ref 0.061
_reflns_number_gt 2248
_reflns_number_total 2315
_reflns_threshold_expression I>2\s(I)
_cod_data_source_file tk2404.cif
_cod_data_source_block I
_cod_depositor_comments
;
The following automatic conversions were performed:
'_symmetry_cell_setting' value 'Orthorhombic' changed to 'orthorhombic'
according to '/home/saulius/struct/CIF-dictionaries/cif_core.dic'
dictionary named 'cif_core.dic' version 2.4.1 from
2010-06-29.

'_exptl_absorpt_correction_type' value 'Multi-scan' changed
to 'multi-scan' according to
'/home/saulius/struct/CIF-dictionaries/cif_core.dic' dictionary named
'cif_core.dic' version 2.4.1 from 2010-06-29.

Automatic conversion script
Id: cif_fix_enum 1527 2010-12-29 10:47:43Z saulius 

The following automatic conversions were performed:

'_symmetry_cell_setting' value 'Orthorhombic' changed to
'orthorhombic' according to
/home/saulius/struct/CIF-dictionaries/cif_core.dic dictionary named
'cif_core.dic' version 2.4.1 from
2010-06-29.

'_exptl_absorpt_correction_type' value 'Multi-scan'
changed to 'multi-scan' according to
/home/saulius/struct/CIF-dictionaries/cif_core.dic dictionary named
'cif_core.dic' version 2.4.1 from 2010-06-29.

Automatic conversion script
Id: cif_fix_values 1715 2011-07-08 13:25:40Z adriana 
;
_cod_database_code 2221537
_cod_database_fobs_code 2221537

loop_
_symmetry_equiv_pos_as_xyz
'x, y, z'
'-x, -y, z+1/2'
'x+1/2, -y+1/2, z'
'-x+1/2, y+1/2, z+1/2'

loop_
_atom_site_type_symbol
_atom_site_label
_atom_site_fract_x
_atom_site_fract_y
_atom_site_fract_z
_atom_site_U_iso_or_equiv
_atom_site_adp_type
_atom_site_calc_flag
_atom_site_refinement_flags
_atom_site_occupancy
_atom_site_disorder_assembly
_atom_site_disorder_group
Cl Cl1 0.027691(18) 0.55270(8) 0.25010(3) 0.01876(10) Uani d . 1 . .
Cl Cl2 0.35805(2) 0.89704(8) 0.45699(4) 0.02052(10) Uani d . 1 . .
N N1 0.11803(7) 0.4349(3) 0.40752(11) 0.0151(3) Uani d . 1 . .
N N2 0.24727(7) 0.5756(3) 0.48930(11) 0.0153(3) Uani d . 1 . .
C C1 0.05604(8) 0.3672(3) 0.37354(12) 0.0158(3) Uani d . 1 . .
C C2 0.01038(8) 0.1645(4) 0.42492(13) 0.0183(3) Uani d . 1 . .
H H2 -0.0341 0.1269 0.3945 0.022 Uiso calc R 1 . .
C C3 0.03326(8) 0.0226(4) 0.52172(14) 0.0184(3) Uani d . 1 . .
H H3 0.0046 -0.1192 0.5595 0.022 Uiso calc R 1 . .
C C4 0.09941(8) 0.0884(3) 0.56464(14) 0.0159(3) Uani d . 1 . .
C C5 0.14049(8) 0.2979(4) 0.50487(12) 0.0150(3) Uani d . 1 . .
C C6 0.12494(9) -0.0487(3) 0.66693(14) 0.0178(3) Uani d . 1 . .
H H6 0.0980 -0.1968 0.7048 0.021 Uiso calc R 1 . .
C C7 0.18689(8) 0.0307(4) 0.70984(13) 0.0176(3) Uani d . 1 . .
H H7 0.2025 -0.0587 0.7785 0.021 Uiso calc R 1 . .
C C8 0.22933(8) 0.2478(3) 0.65313(13) 0.0158(3) Uani d . 1 . .
C C9 0.20767(8) 0.3756(3) 0.54864(13) 0.0150(3) Uani d . 1 . .
C C10 0.29315(8) 0.3417(4) 0.69870(14) 0.0189(3) Uani d . 1 . .
H H10 0.3088 0.2647 0.7695 0.023 Uiso calc R 1 . .
C C11 0.33217(9) 0.5458(4) 0.63927(14) 0.0195(3) Uani d . 1 . .
H H11 0.3752 0.6152 0.6676 0.023 Uiso calc R 1 . .
C C12 0.30611(7) 0.6483(3) 0.53484(13) 0.0164(3) Uani d . 1 . .

loop_
_atom_site_aniso_label
_atom_site_aniso_U_11
_atom_site_aniso_U_22
_atom_site_aniso_U_33
_atom_site_aniso_U_12
_atom_site_aniso_U_13
_atom_site_aniso_U_23
Cl1 0.01835(17) 0.02130(17) 0.01663(17) 0.00087(13) -0.00441(14) -0.00032(15)
Cl2 0.01900(17) 0.02184(16) 0.02072(17) -0.00573(14) 0.00151(15) -0.00218(15)
N1 0.0165(6) 0.0163(6) 0.0124(6) 0.0010(5) 0.0008(5) -0.0019(5)
N2 0.0154(6) 0.0158(6) 0.0146(6) 0.0001(5) 0.0000(5) -0.0014(4)
C1 0.0173(7) 0.0174(7) 0.0126(7) 0.0046(6) -0.0004(6) -0.0028(5)
C2 0.0154(7) 0.0197(7) 0.0199(8) 0.0007(6) -0.0002(6) -0.0062(6)
C3 0.0183(8) 0.0186(7) 0.0182(8) -0.0024(6) 0.0051(6) -0.0023(6)
C4 0.0192(7) 0.0150(7) 0.0136(7) 0.0014(5) 0.0028(6) -0.0030(5)
C5 0.0158(7) 0.0170(7) 0.0121(6) 0.0017(5) 0.0013(5) -0.0018(6)
C6 0.0220(8) 0.0167(7) 0.0146(7) 0.0000(6) 0.0060(7) 0.0008(6)
C7 0.0231(8) 0.0177(7) 0.0122(6) 0.0047(6) 0.0017(6) 0.0004(6)
C8 0.0181(7) 0.0161(7) 0.0132(7) 0.0036(6) 0.0001(6) -0.0022(5)
C9 0.0178(7) 0.0143(6) 0.0130(7) 0.0015(5) 0.0014(6) -0.0027(6)
C10 0.0212(8) 0.0212(8) 0.0145(7) 0.0056(6) -0.0033(6) -0.0020(6)
C11 0.0174(8) 0.0223(8) 0.0187(8) 0.0003(6) -0.0041(6) -0.0052(6)
C12 0.0156(7) 0.0170(7) 0.0166(7) -0.0003(6) 0.0022(6) -0.0030(6)

loop_
_atom_type_symbol
_atom_type_description
_atom_type_scat_dispersion_real
_atom_type_scat_dispersion_imag
_atom_type_scat_source
C C 0.0033 0.0016 'International Tables Vol C Tables 4.2.6.8 and 6.1.1.4'
H H 0.0000 0.0000 'International Tables Vol C Tables 4.2.6.8 and 6.1.1.4'
N N 0.0061 0.0033 'International Tables Vol C Tables 4.2.6.8 and 6.1.1.4'
Cl Cl 0.1484 0.1585 'International Tables Vol C Tables 4.2.6.8 and 6.1.1.4'

loop_
_geom_angle_atom_site_label_1
_geom_angle_atom_site_label_2
_geom_angle_atom_site_label_3
_geom_angle_site_symmetry_1
_geom_angle_site_symmetry_3
_geom_angle
_geom_angle_publ_flag
C1 N1 C5 . . 116.68(13) ?
C12 N2 C9 . . 116.36(14) ?
N1 C1 C2 . . 126.86(14) ?
N1 C1 Cl1 . . 115.78(12) ?
C2 C1 Cl1 . . 117.36(12) ?
C3 C2 C1 . . 116.59(14) ?
C3 C2 H2 . . 121.7 ?
C1 C2 H2 . . 121.7 ?
C2 C3 C4 . . 119.74(15) ?
C2 C3 H3 . . 120.1 ?
C4 C3 H3 . . 120.1 ?
C3 C4 C5 . . 118.14(15) ?
C3 C4 C6 . . 121.77(15) ?
C5 C4 C6 . . 120.08(14) ?
N1 C5 C4 . . 121.97(14) ?
N1 C5 C9 . . 118.72(14) ?
C4 C5 C9 . . 119.29(14) ?
C7 C6 C4 . . 120.66(15) ?
C7 C6 H6 . . 119.7 ?
C4 C6 H6 . . 119.7 ?
C6 C7 C8 . . 120.86(14) ?
C6 C7 H7 . . 119.6 ?
C8 C7 H7 . . 119.6 ?
C10 C8 C9 . . 118.15(14) ?
C10 C8 C7 . . 121.70(14) ?
C9 C8 C7 . . 120.16(14) ?
N2 C9 C8 . . 122.43(14) ?
N2 C9 C5 . . 118.74(14) ?
C8 C9 C5 . . 118.81(14) ?
C11 C10 C8 . . 118.99(15) ?
C11 C10 H10 . . 120.5 ?
C8 C10 H10 . . 120.5 ?
C10 C11 C12 . . 117.45(15) ?
C10 C11 H11 . . 121.3 ?
C12 C11 H11 . . 121.3 ?
N2 C12 C11 . . 126.57(15) ?
N2 C12 Cl2 . . 116.43(12) ?
C11 C12 Cl2 . . 117.00(12) ?

loop_
_geom_bond_atom_site_label_1
_geom_bond_atom_site_label_2
_geom_bond_site_symmetry_2
_geom_bond_distance
_geom_bond_publ_flag
Cl1 C1 . 1.758(2) ?
Cl2 C12 . 1.752(2) ?
N1 C1 . 1.303(2) ?
N1 C5 . 1.368(2) ?
N2 C12 . 1.302(2) ?
N2 C9 . 1.365(2) ?
C1 C2 . 1.399(2) ?
C2 C3 . 1.375(2) ?
C2 H2 . 0.9500 ?
C3 C4 . 1.410(2) ?
C3 H3 . 0.9500 ?
C4 C5 . 1.412(2) ?
C4 C6 . 1.437(2) ?
C5 C9 . 1.443(2) ?
C6 C7 . 1.350(2) ?
C6 H6 . 0.9500 ?
C7 C8 . 1.432(2) ?
C7 H7 . 0.9500 ?
C8 C10 . 1.412(2) ?
C8 C9 . 1.418(2) ?
C10 C11 . 1.372(2) ?
C10 H10 . 0.9500 ?
C11 C12 . 1.405(2) ?
C11 H11 . 0.9500 ?

loop_
_geom_torsion_atom_site_label_1
_geom_torsion_atom_site_label_2
_geom_torsion_atom_site_label_3
_geom_torsion_atom_site_label_4
_geom_torsion_site_symmetry_1
_geom_torsion_site_symmetry_2
_geom_torsion_site_symmetry_3
_geom_torsion_site_symmetry_4
_geom_torsion
_geom_torsion_publ_flag
C5 N1 C1 C2 . . . . -1.3(2) ?
C5 N1 C1 Cl1 . . . . 178.60(10) ?
N1 C1 C2 C3 . . . . 0.2(2) ?
Cl1 C1 C2 C3 . . . . -179.66(12) ?
C1 C2 C3 C4 . . . . 0.8(2) ?
C2 C3 C4 C5 . . . . -0.8(2) ?
C2 C3 C4 C6 . . . . 178.52(14) ?
C1 N1 C5 C4 . . . . 1.3(2) ?
C1 N1 C5 C9 . . . . -177.33(14) ?
C3 C4 C5 N1 . . . . -0.4(2) ?
C6 C4 C5 N1 . . . . -179.63(14) ?
C3 C4 C5 C9 . . . . 178.30(14) ?
C6 C4 C5 C9 . . . . -1.0(2) ?
C3 C4 C6 C7 . . . . -176.22(15) ?
C5 C4 C6 C7 . . . . 3.0(2) ?
C4 C6 C7 C8 . . . . -1.5(2) ?
C6 C7 C8 C10 . . . . 177.72(15) ?
C6 C7 C8 C9 . . . . -2.1(2) ?
C12 N2 C9 C8 . . . . -1.2(2) ?
C12 N2 C9 C5 . . . . 177.09(13) ?
C10 C8 C9 N2 . . . . 2.5(2) ?
C7 C8 C9 N2 . . . . -177.70(13) ?
C10 C8 C9 C5 . . . . -175.77(13) ?
C7 C8 C9 C5 . . . . 4.0(2) ?
N1 C5 C9 N2 . . . . -2.1(2) ?
C4 C5 C9 N2 . . . . 179.17(13) ?
N1 C5 C9 C8 . . . . 176.22(13) ?
C4 C5 C9 C8 . . . . -2.5(2) ?
C9 C8 C10 C11 . . . . -1.5(2) ?
C7 C8 C10 C11 . . . . 178.68(15) ?
C8 C10 C11 C12 . . . . -0.5(2) ?
C9 N2 C12 C11 . . . . -1.1(2) ?
C9 N2 C12 Cl2 . . . . 178.34(10) ?
C10 C11 C12 N2 . . . . 2.0(2) ?
C10 C11 C12 Cl2 . . . . -177.45(12) ?

loop_
_cod_related_entry_id
_cod_related_entry_database
_cod_related_entry_code
1 ChemSpider 315302
